data_4303236
loop_
_publ_author_name
'Longsheng Wang'
'Li Zhu'
'Panchao Yin'
'Weiwei Fu'
'Jiake Chen'
'Jian Hao'
'Fengping Xiao'
'Chunlin Lv'
'Jin Zhang'
'Lu Shi'
'Qiang Li'
'Yongge Wei'

_publ_contact_author_address
;
Department of Chemistry
Tsinghua University
Beijing 100084
P. R. China
;
_publ_contact_author_email yonggewei@mail.tsinghua.edu.cn
_publ_contact_author_name 'Dr Yongge Wei'
_publ_section_title
;
From 0D dimer to 2D Network-Supramolecular Assembly of Organic
Derivatized Polyoxometalates with Remote Hydroxyl via Hydrogen Bonding
;
_journal_name_full 'Inorganic Chemistry'
_journal_page_first 9222
_journal_page_last 9235
_journal_paper_doi 10.1021/ic900985w
_journal_volume 48
_journal_year 2009
_chemical_formula_sum 'C44 H82 Mo6 N4 O19'
_chemical_formula_weight 1546.78
_chemical_name_systematic
; 
 ? 
;
_space_group_IT_number 60
_symmetry_cell_setting orthorhombic
_symmetry_space_group_name_Hall '-P 2n 2ab'
_symmetry_space_group_name_H-M 'P b c n'
_atom_sites_solution_hydrogens geom
_atom_sites_solution_primary direct
_atom_sites_solution_secondary difmap
_audit_creation_method SHELXL-97
_cell_angle_alpha 90.00
_cell_angle_beta 90.00
_cell_angle_gamma 90.00
_cell_formula_units_Z 4
_cell_length_a 12.576(3)
_cell_length_b 38.573(8)
_cell_length_c 12.578(3)
_cell_measurement_temperature 293(2)
_cell_volume 6102(2)
_computing_structure_refinement 'SHELXL-97 (Sheldrick, 1997)'
_computing_structure_solution 'SHELXS-97 (Sheldrick, 1990)'
_diffrn_ambient_temperature 293(2)
_diffrn_measured_fraction_theta_full 0.926
_diffrn_measured_fraction_theta_max 0.926
_diffrn_measurement_device_type CCD
_diffrn_radiation_monochromator graphite
_diffrn_radiation_source 'fine-focus sealed tube'
_diffrn_radiation_type MoK\a
_diffrn_radiation_wavelength 0.71073
_diffrn_reflns_av_R_equivalents 0.0946
_diffrn_reflns_av_sigmaI/netI 0.1077
_diffrn_reflns_limit_h_max 15
_diffrn_reflns_limit_h_min -11
_diffrn_reflns_limit_k_max 42
_diffrn_reflns_limit_k_min -47
_diffrn_reflns_limit_l_max 7
_diffrn_reflns_limit_l_min -15
_diffrn_reflns_number 24903
_diffrn_reflns_theta_full 26.00
_diffrn_reflns_theta_max 26.00
_diffrn_reflns_theta_min 1.70
_exptl_absorpt_coefficient_mu 1.262
_exptl_absorpt_correction_T_max 0.748
_exptl_absorpt_correction_T_min 0.535
_exptl_absorpt_correction_type multi-scan
_exptl_crystal_colour black
_exptl_crystal_density_diffrn 1.684
_exptl_crystal_density_method 'not measured'
_exptl_crystal_description block
_exptl_crystal_F_000 3112
_exptl_crystal_size_max 0.51
_exptl_crystal_size_mid 0.42
_exptl_crystal_size_min 0.23
_refine_diff_density_max 0.460
_refine_diff_density_min -0.868
_refine_diff_density_rms 0.091
_refine_ls_extinction_method none
_refine_ls_goodness_of_fit_ref 1.004
_refine_ls_hydrogen_treatment noref
_refine_ls_matrix_type full
_refine_ls_number_parameters 315
_refine_ls_number_reflns 5562
_refine_ls_number_restraints 79
_refine_ls_restrained_S_all 1.007
_refine_ls_R_factor_all 0.1359
_refine_ls_R_factor_gt 0.0513
_refine_ls_shift/su_max 0.001
_refine_ls_shift/su_mean 0.000
_refine_ls_structure_factor_coef Fsqd
_refine_ls_weighting_details 'calc w=1/[\s^2^(Fo^2^)+(0.0260P)^2^+0.0000P] where P=(Fo^2^+2Fc^2^)/3'
_refine_ls_weighting_scheme calc
_refine_ls_wR_factor_gt 0.0945
_refine_ls_wR_factor_ref 0.1109
_reflns_number_gt 2416
_reflns_number_total 5762
_reflns_threshold_expression >2sigma(I)
_cod_data_source_file ic900985w_si_001_4.cif
_cod_data_source_block Phen2
_cod_depositor_comments
;
The following automatic conversions were performed:
'_symmetry_cell_setting' value 'ORTHORHOMBIC' changed to 'orthorhombic'
according to '/home/saulius/struct/CIF-dictionaries/cif_core.dic'
dictionary named 'cif_core.dic' version 2.4.1 from 2010-06-29.

Automatic conversion script
Id: cif_fix_enum 1527 2010-12-29 10:47:43Z saulius 
;
_cod_database_code 4303236

loop_
_symmetry_equiv_pos_as_xyz
'x, y, z'
'-x+1/2, -y+1/2, z+1/2'
'-x, y, -z+1/2'
'x+1/2, -y+1/2, -z'
'-x, -y, -z'
'x-1/2, y-1/2, -z-1/2'
'x, -y, z-1/2'
'-x-1/2, y-1/2, z'

loop_
_atom_site_label
_atom_site_type_symbol
_atom_site_fract_x
_atom_site_fract_y
_atom_site_fract_z
_atom_site_U_iso_or_equiv
_atom_site_adp_type
_atom_site_occupancy
_atom_site_symmetry_multiplicity
_atom_site_calc_flag
_atom_site_refinement_flags
_atom_site_disorder_assembly
_atom_site_disorder_group
Mo1 Mo 0.39995(6) 0.167340(18) 0.17182(5) 0.0506(2) Uani 1 1 d . . .
Mo2 Mo 0.38389(5) 0.12526(2) 0.39547(4) 0.04929(19) Uani 1 1 d . . .
Mo3 Mo 0.60376(6) 0.083036(19) 0.33138(5) 0.0533(2) Uani 1 1 d . . .
O1 O 0.5000 0.12736(17) 0.2500 0.0332(14) Uani 1 2 d S . .
O2 O 0.3046(4) 0.12461(15) 0.5037(3) 0.0727(16) Uani 1 1 d . . .
O3 O 0.6795(5) 0.05158(16) 0.3863(4) 0.0831(19) Uani 1 1 d . . .
O4 O 0.4951(4) 0.15915(12) 0.4372(3) 0.0493(14) Uani 1 1 d . . .
O5 O 0.3259(4) 0.15948(13) 0.3121(3) 0.0507(14) Uani 1 1 d . . .
O6 O 0.3268(4) 0.12464(14) 0.1281(3) 0.0542(13) Uani 1 1 d . . .
O7 O 0.5000 0.19538(17) 0.2500 0.057(2) Uani 1 2 d S . .
O8 O 0.3272(4) 0.09087(13) 0.3069(3) 0.0528(15) Uani 1 1 d . . .
O9 O 0.4963(4) 0.09124(13) 0.4317(3) 0.0501(14) Uani 1 1 d . . .
O10 O 0.5000 0.05758(16) 0.2500 0.0511(19) Uani 1 2 d S . .
O11 O 0.0330(6) 0.30869(17) 0.1176(4) 0.087(2) Uani 1 1 d . . .
H11 H 0.0117 0.3130 0.0573 0.131 Uiso 1 1 calc R . .
N1 N 0.3176(5) 0.19918(18) 0.1240(5) 0.064(2) Uani 1 1 d . . .
N2 N 0.0000 0.1308(4) 0.2500 0.122(4) Uani 1 2 d SU . .
N3 N 0.5000 0.0626(3) 0.7500 0.072(3) Uani 1 2 d S . .
C1 C 0.2472(6) 0.2269(3) 0.1185(7) 0.062(3) Uani 1 1 d . . .
C2 C 0.2099(7) 0.2399(2) 0.0226(6) 0.066(3) Uani 1 1 d . . .
H2 H 0.2323 0.2301 -0.0411 0.080 Uiso 1 1 calc R . .
C3 C 0.1385(7) 0.2679(2) 0.0215(6) 0.067(3) Uani 1 1 d . . .
H3 H 0.1150 0.2767 -0.0431 0.081 Uiso 1 1 calc R . .
C4 C 0.1031(7) 0.2823(2) 0.1138(6) 0.066(2) Uani 1 1 d . . .
C5 C 0.1391(7) 0.2687(2) 0.2094(6) 0.071(3) Uani 1 1 d . . .
H5 H 0.1148 0.2781 0.2730 0.085 Uiso 1 1 calc R . .
C6 C 0.2099(8) 0.2418(3) 0.2116(6) 0.076(3) Uani 1 1 d . . .
H6 H 0.2332 0.2333 0.2767 0.092 Uiso 1 1 calc R . .
C7 C 0.0704(10) 0.1086(3) 0.1782(12) 0.162(5) Uani 1 1 d DU . .
H7A H 0.1160 0.0946 0.2230 0.195 Uiso 1 1 calc R . .
H7B H 0.1160 0.1239 0.1374 0.195 Uiso 1 1 calc R . .
C8 C 0.0107(9) 0.0839(4) 0.0983(11) 0.173 Uani 1 1 d DU . .
H8A H -0.0161 0.0639 0.1367 0.208 Uiso 1 1 calc R . .
H8B H -0.0496 0.0960 0.0680 0.208 Uiso 1 1 calc R . .
C9 C 0.0824(9) 0.0718(4) 0.0104(11) 0.173 Uani 1 1 d DU . .
H9A H 0.1328 0.0550 0.0380 0.208 Uiso 1 1 calc R . .
H9B H 0.1220 0.0913 -0.0176 0.208 Uiso 1 1 calc R . .
C10 C 0.0173(8) 0.0553(3) -0.0781(11) 0.173 Uani 1 1 d DU . .
H10A H 0.0619 0.0403 -0.1193 0.260 Uiso 1 1 calc R . .
H10B H -0.0112 0.0731 -0.1232 0.260 Uiso 1 1 calc R . .
H10C H -0.0400 0.0422 -0.0477 0.260 Uiso 1 1 calc R . .
C11 C 0.0757(10) 0.1506(4) 0.3141(12) 0.136(5) Uani 1 1 d D . .
H11A H 0.1217 0.1638 0.2674 0.163 Uiso 1 1 calc R . .
H11B H 0.1199 0.1346 0.3542 0.163 Uiso 1 1 calc R . .
C12 C 0.0193(11) 0.1757(5) 0.3924(13) 0.177(7) Uani 1 1 d D . .
H12A H -0.0164 0.1938 0.3525 0.212 Uiso 1 1 calc R . .
H12B H -0.0341 0.1631 0.4324 0.212 Uiso 1 1 calc R . .
C13 C 0.0949(12) 0.1912(5) 0.4652(15) 0.220(9) Uani 1 1 d D . .
H13A H 0.1120 0.2141 0.4384 0.264 Uiso 1 1 calc R . .
H13B H 0.1597 0.1776 0.4618 0.264 Uiso 1 1 calc R . .
C14 C 0.0659(13) 0.1948(6) 0.5784(13) 0.250(12) Uani 1 1 d D . .
H14A H 0.1247 0.2045 0.6169 0.376 Uiso 1 1 calc R . .
H14B H 0.0485 0.1725 0.6071 0.376 Uiso 1 1 calc R . .
H14C H 0.0055 0.2099 0.5847 0.376 Uiso 1 1 calc R . .
C15 C 0.4060(8) 0.0839(2) 0.7202(7) 0.087(3) Uani 1 1 d DU . .
H15A H 0.3473 0.0684 0.7045 0.104 Uiso 1 1 calc R . .
H15B H 0.4227 0.0964 0.6553 0.104 Uiso 1 1 calc R . .
C16 C 0.3673(9) 0.1111(3) 0.8062(8) 0.102(4) Uani 1 1 d DU . .
H16A H 0.3574 0.0992 0.8735 0.123 Uiso 1 1 calc R . .
H16B H 0.4223 0.1284 0.8161 0.123 Uiso 1 1 calc R . .
C17 C 0.2689(11) 0.1284(4) 0.7777(8) 0.151(6) Uani 1 1 d DU . .
H17A H 0.2147 0.1110 0.7654 0.181 Uiso 1 1 calc R . .
H17B H 0.2797 0.1408 0.7114 0.181 Uiso 1 1 calc R . .
C18 C 0.2296(11) 0.1530(4) 0.8581(10) 0.172(7) Uani 1 1 d DU . .
H18A H 0.1653 0.1636 0.8331 0.258 Uiso 1 1 calc R . .
H18B H 0.2823 0.1705 0.8703 0.258 Uiso 1 1 calc R . .
H18C H 0.2156 0.1408 0.9232 0.258 Uiso 1 1 calc R . .
C19 C 0.4716(9) 0.0400(2) 0.8453(6) 0.086(3) Uani 1 1 d . . .
H19A H 0.4708 0.0545 0.9082 0.103 Uiso 1 1 calc R . .
H19B H 0.5276 0.0229 0.8547 0.103 Uiso 1 1 calc R . .
C20 C 0.3650(8) 0.0207(3) 0.8390(7) 0.085(3) Uani 1 1 d . . .
H20A H 0.3592 0.0093 0.7705 0.102 Uiso 1 1 calc R . .
H20B H 0.3073 0.0373 0.8446 0.102 Uiso 1 1 calc R . .
C21 C 0.3542(9) -0.0071(3) 0.9302(7) 0.100(4) Uani 1 1 d D . .
H21A H 0.4027 -0.0261 0.9156 0.120 Uiso 1 1 calc R . .
H21B H 0.3758 0.0034 0.9969 0.120 Uiso 1 1 calc R . .
C22 C 0.2474(9) -0.0211(3) 0.9426(10) 0.140(6) Uani 1 1 d D . .
H22A H 0.2470 -0.0378 0.9993 0.210 Uiso 1 1 calc R . .
H22B H 0.2259 -0.0322 0.8777 0.210 Uiso 1 1 calc R . .
H22C H 0.1990 -0.0027 0.9590 0.210 Uiso 1 1 calc R . .

loop_
_atom_site_aniso_label
_atom_site_aniso_U_11
_atom_site_aniso_U_22
_atom_site_aniso_U_33
_atom_site_aniso_U_23
_atom_site_aniso_U_13
_atom_site_aniso_U_12
Mo1 0.0458(5) 0.0487(5) 0.0574(4) 0.0108(3) -0.0021(3) 0.0080(4)
Mo2 0.0457(4) 0.0578(4) 0.0443(3) -0.0001(4) 0.0072(3) -0.0021(5)
Mo3 0.0552(5) 0.0477(5) 0.0570(4) 0.0083(3) -0.0040(4) 0.0111(4)
O1 0.031(4) 0.029(4) 0.040(3) 0.000 0.003(2) 0.000
O2 0.070(4) 0.093(4) 0.055(3) 0.001(3) 0.020(2) 0.005(4)
O3 0.068(5) 0.084(5) 0.097(4) 0.016(4) -0.017(3) 0.025(4)
O4 0.053(4) 0.050(4) 0.044(3) -0.013(2) 0.004(2) 0.007(3)
O5 0.034(3) 0.056(4) 0.062(3) -0.006(3) 0.008(2) 0.004(3)
O6 0.044(3) 0.065(4) 0.053(3) 0.000(3) -0.012(2) -0.007(3)
O7 0.054(6) 0.040(5) 0.076(5) 0.000 0.000(4) 0.000
O8 0.055(4) 0.048(4) 0.056(3) 0.001(2) -0.001(2) -0.023(3)
O9 0.055(4) 0.053(3) 0.042(3) 0.009(2) -0.003(2) 0.010(3)
O10 0.055(5) 0.029(4) 0.069(5) 0.000 -0.006(3) 0.000
O11 0.113(6) 0.075(5) 0.074(4) 0.026(3) 0.017(4) 0.042(4)
N1 0.070(6) 0.057(5) 0.065(4) 0.017(3) 0.001(4) 0.010(4)
N2 0.046(8) 0.088(11) 0.233(13) 0.000 0.017(8) 0.000
N3 0.088(9) 0.084(8) 0.044(5) 0.000 -0.008(5) 0.000
C1 0.063(7) 0.058(7) 0.066(6) 0.015(5) -0.008(4) 0.017(5)
C2 0.078(7) 0.072(7) 0.049(5) 0.011(4) -0.001(4) 0.022(6)
C3 0.067(7) 0.081(7) 0.053(5) 0.021(5) 0.000(4) 0.011(6)
C4 0.090(8) 0.053(6) 0.056(5) 0.020(4) 0.008(5) 0.019(5)
C5 0.101(8) 0.057(6) 0.055(5) 0.005(4) 0.005(4) 0.021(6)
C6 0.095(8) 0.080(8) 0.054(5) 0.015(5) -0.013(5) 0.036(7)
C7 0.066(9) 0.104(11) 0.317(14) -0.038(9) 0.016(8) 0.007(7)
C8 0.054 0.129 0.336 -0.060 0.018 0.011
C9 0.054 0.129 0.336 -0.060 0.018 0.011
C10 0.054 0.129 0.336 -0.060 0.018 0.011
C11 0.065(10) 0.119(12) 0.223(16) 0.009(11) -0.025(9) -0.009(9)
C12 0.075(12) 0.205(18) 0.250(19) -0.020(15) -0.026(12) -0.033(13)
C13 0.075(13) 0.31(3) 0.27(2) 0.02(2) 0.006(14) -0.060(15)
C14 0.129(18) 0.42(4) 0.200(19) 0.06(2) -0.018(13) -0.043(19)
C15 0.102(9) 0.082(7) 0.076(6) 0.014(5) 0.000(5) 0.008(6)
C16 0.133(10) 0.080(8) 0.094(7) -0.021(5) -0.005(6) 0.014(7)
C17 0.195(14) 0.173(14) 0.084(7) -0.023(9) -0.014(8) 0.083(11)
C18 0.244(18) 0.129(13) 0.143(12) -0.025(9) 0.028(10) 0.078(12)
C19 0.137(10) 0.068(7) 0.052(5) 0.010(5) -0.005(5) 0.018(7)
C20 0.094(9) 0.073(7) 0.088(7) -0.006(6) 0.005(5) 0.000(7)
C21 0.150(12) 0.065(8) 0.084(7) -0.010(6) 0.018(7) 0.019(8)
C22 0.111(12) 0.093(10) 0.216(15) -0.014(10) 0.067(9) -0.018(9)

loop_
_atom_type_symbol
_atom_type_description
_atom_type_scat_dispersion_real
_atom_type_scat_dispersion_imag
_atom_type_scat_source
C C 0.0033 0.0016 'International Tables Vol C Tables 4.2.6.8 and 6.1.1.4'
H H 0.0000 0.0000 'International Tables Vol C Tables 4.2.6.8 and 6.1.1.4'
N N 0.0061 0.0033 'International Tables Vol C Tables 4.2.6.8 and 6.1.1.4'
O O 0.0106 0.0060 'International Tables Vol C Tables 4.2.6.8 and 6.1.1.4'
Mo Mo -1.6832 0.6857 'International Tables Vol C Tables 4.2.6.8 and 6.1.1.4'

loop_
_geom_angle_atom_site_label_1
_geom_angle_atom_site_label_2
_geom_angle_atom_site_label_3
_geom_angle
_geom_angle_site_symmetry_1
_geom_angle_site_symmetry_3
_geom_angle_publ_flag
N1 Mo1 O7 99.8(3) . . ?
N1 Mo1 O4 106.3(2) . 3_655 ?
O7 Mo1 O4 90.46(15) . 3_655 ?
N1 Mo1 O6 102.7(3) . . ?
O7 Mo1 O6 156.6(2) . . ?
O4 Mo1 O6 89.07(19) 3_655 . ?
N1 Mo1 O5 97.8(3) . . ?
O7 Mo1 O5 86.53(15) . . ?
O4 Mo1 O5 155.9(2) 3_655 . ?
O6 Mo1 O5 84.43(19) . . ?
N1 Mo1 O1 174.2(2) . . ?
O7 Mo1 O1 78.1(2) . . ?
O4 Mo1 O1 79.24(13) 3_655 . ?
O6 Mo1 O1 78.87(19) . . ?
O5 Mo1 O1 76.70(14) . . ?
N1 Mo1 Mo1 133.8(2) . 3_655 ?
O7 Mo1 Mo1 34.11(17) . 3_655 ?
O4 Mo1 Mo1 84.18(14) 3_655 3_655 ?
O6 Mo1 Mo1 122.76(14) . 3_655 ?
O5 Mo1 Mo1 79.93(14) . 3_655 ?
O1 Mo1 Mo1 44.00(13) . 3_655 ?
O2 Mo2 O5 103.7(2) . . ?
O2 Mo2 O8 104.1(2) . . ?
O5 Mo2 O8 91.1(2) . . ?
O2 Mo2 O9 103.1(2) . . ?
O5 Mo2 O9 152.9(2) . . ?
O8 Mo2 O9 86.5(2) . . ?
O2 Mo2 O4 102.3(2) . . ?
O5 Mo2 O4 87.6(2) . . ?
O8 Mo2 O4 153.1(2) . . ?
O9 Mo2 O4 82.68(19) . . ?
O2 Mo2 O1 177.4(2) . . ?
O5 Mo2 O1 77.10(19) . . ?
O8 Mo2 O1 78.30(19) . . ?
O9 Mo2 O1 75.97(17) . . ?
O4 Mo2 O1 75.18(16) . . ?
O3 Mo3 O9 104.6(2) . . ?
O3 Mo3 O6 103.8(2) . 3_655 ?
O9 Mo3 O6 90.5(2) . 3_655 ?
O3 Mo3 O10 103.5(3) . . ?
O9 Mo3 O10 87.42(16) . . ?
O6 Mo3 O10 152.3(2) 3_655 . ?
O3 Mo3 O8 102.9(2) . 3_655 ?
O9 Mo3 O8 152.4(2) . 3_655 ?
O6 Mo3 O8 84.5(2) 3_655 3_655 ?
O10 Mo3 O8 84.70(16) . 3_655 ?
O3 Mo3 O1 178.5(2) . . ?
O9 Mo3 O1 76.88(14) . . ?
O6 Mo3 O1 76.12(18) 3_655 . ?
O10 Mo3 O1 76.5(2) . . ?
O8 Mo3 O1 75.62(14) 3_655 . ?
Mo1 O1 Mo1 92.0(3) 3_655 . ?
Mo1 O1 Mo2 90.95(11) 3_655 3_655 ?
Mo1 O1 Mo2 91.80(11) . 3_655 ?
Mo1 O1 Mo2 91.80(11) 3_655 . ?
Mo1 O1 Mo2 90.95(11) . . ?
Mo2 O1 Mo2 176.0(3) 3_655 . ?
Mo1 O1 Mo3 89.88(3) 3_655 . ?
Mo1 O1 Mo3 178.1(2) . . ?
Mo2 O1 Mo3 88.23(12) 3_655 . ?
Mo2 O1 Mo3 88.92(12) . . ?
Mo1 O1 Mo3 178.1(2) 3_655 3_655 ?
Mo1 O1 Mo3 89.88(3) . 3_655 ?
Mo2 O1 Mo3 88.92(12) 3_655 3_655 ?
Mo2 O1 Mo3 88.23(12) . 3_655 ?
Mo3 O1 Mo3 88.2(2) . 3_655 ?
Mo1 O4 Mo2 113.7(2) 3_655 . ?
Mo2 O5 Mo1 115.1(2) . . ?
Mo3 O6 Mo1 114.8(2) 3_655 . ?
Mo1 O7 Mo1 111.8(3) . 3_655 ?
Mo2 O8 Mo3 117.8(2) . 3_655 ?
Mo3 O9 Mo2 118.1(2) . . ?
Mo3 O10 Mo3 118.7(3) 3_655 . ?
C4 O11 H11 109.5 . . ?
C1 N1 Mo1 162.3(6) . . ?
C11 N2 C11 117.2(15) 3 . ?
C11 N2 C7 110.1(9) 3 . ?
C11 N2 C7 103.9(8) . . ?
C11 N2 C7 103.9(8) 3 3 ?
C11 N2 C7 110.1(9) . 3 ?
C7 N2 C7 111.8(14) . 3 ?
C15 N3 C15 112.9(11) 3_656 . ?
C15 N3 C19 107.7(5) 3_656 . ?
C15 N3 C19 109.2(5) . . ?
C15 N3 C19 109.2(5) 3_656 3_656 ?
C15 N3 C19 107.7(5) . 3_656 ?
C19 N3 C19 110.2(10) . 3_656 ?
C6 C1 C2 118.1(9) . . ?
C6 C1 N1 119.5(8) . . ?
C2 C1 N1 122.4(9) . . ?
C1 C2 C3 120.1(8) . . ?
C1 C2 H2 119.9 . . ?
C3 C2 H2 119.9 . . ?
C4 C3 C2 120.9(7) . . ?
C4 C3 H3 119.5 . . ?
C2 C3 H3 119.5 . . ?
O11 C4 C3 123.5(7) . . ?
O11 C4 C5 117.9(8) . . ?
C3 C4 C5 118.6(9) . . ?
C6 C5 C4 121.1(8) . . ?
C6 C5 H5 119.5 . . ?
C4 C5 H5 119.5 . . ?
C5 C6 C1 121.2(8) . . ?
C5 C6 H6 119.4 . . ?
C1 C6 H6 119.4 . . ?
N2 C7 C8 116.1(9) . . ?
N2 C7 H7A 108.3 . . ?
C8 C7 H7A 108.3 . . ?
N2 C7 H7B 108.3 . . ?
C8 C7 H7B 108.3 . . ?
H7A C7 H7B 107.4 . . ?
C9 C8 C7 111.8(10) . . ?
C9 C8 H8A 109.3 . . ?
C7 C8 H8A 109.3 . . ?
C9 C8 H8B 109.2 . . ?
C7 C8 H8B 109.3 . . ?
H8A C8 H8B 107.9 . . ?
C8 C9 C10 110.2(10) . . ?
C8 C9 H9A 109.6 . . ?
C10 C9 H9A 109.6 . . ?
C8 C9 H9B 109.6 . . ?
C10 C9 H9B 109.6 . . ?
H9A C9 H9B 108.1 . . ?
C9 C10 H10A 109.5 . . ?
C9 C10 H10B 109.5 . . ?
H10A C10 H10B 109.5 . . ?
C9 C10 H10C 109.5 . . ?
H10A C10 H10C 109.5 . . ?
H10B C10 H10C 109.5 . . ?
N2 C11 C12 112.1(11) . . ?
N2 C11 H11A 109.2 . . ?
C12 C11 H11A 109.2 . . ?
N2 C11 H11B 109.2 . . ?
C12 C11 H11B 109.2 . . ?
H11A C11 H11B 107.9 . . ?
C13 C12 C11 110.9(13) . . ?
C13 C12 H12A 109.5 . . ?
C11 C12 H12A 109.5 . . ?
C13 C12 H12B 109.5 . . ?
C11 C12 H12B 109.5 . . ?
H12A C12 H12B 108.0 . . ?
C12 C13 C14 119.1(15) . . ?
C12 C13 H13A 107.6 . . ?
C14 C13 H13A 107.6 . . ?
C12 C13 H13B 107.6 . . ?
C14 C13 H13B 107.6 . . ?
H13A C13 H13B 107.0 . . ?
C13 C14 H14A 109.5 . . ?
C13 C14 H14B 109.5 . . ?
H14A C14 H14B 109.5 . . ?
C13 C14 H14C 109.5 . . ?
H14A C14 H14C 109.5 . . ?
H14B C14 H14C 109.5 . . ?
N3 C15 C16 116.0(8) . . ?
N3 C15 H15A 108.3 . . ?
C16 C15 H15A 108.3 . . ?
N3 C15 H15B 108.3 . . ?
C16 C15 H15B 108.3 . . ?
H15A C15 H15B 107.4 . . ?
C17 C16 C15 113.4(8) . . ?
C17 C16 H16A 108.9 . . ?
C15 C16 H16A 108.9 . . ?
C17 C16 H16B 108.9 . . ?
C15 C16 H16B 108.9 . . ?
H16A C16 H16B 107.7 . . ?
C16 C17 C18 114.4(10) . . ?
C16 C17 H17A 108.7 . . ?
C18 C17 H17A 108.7 . . ?
C16 C17 H17B 108.7 . . ?
C18 C17 H17B 108.7 . . ?
H17A C17 H17B 107.6 . . ?
C17 C18 H18A 109.5 . . ?
C17 C18 H18B 109.5 . . ?
H18A C18 H18B 109.5 . . ?
C17 C18 H18C 109.5 . . ?
H18A C18 H18C 109.5 . . ?
H18B C18 H18C 109.5 . . ?
N3 C19 C20 116.2(7) . . ?
N3 C19 H19A 108.2 . . ?
C20 C19 H19A 108.2 . . ?
N3 C19 H19B 108.2 . . ?
C20 C19 H19B 108.2 . . ?
H19A C19 H19B 107.4 . . ?
C19 C20 C21 111.5(8) . . ?
C19 C20 H20A 109.3 . . ?
C21 C20 H20A 109.3 . . ?
C19 C20 H20B 109.3 . . ?
C21 C20 H20B 109.3 . . ?
H20A C20 H20B 108.0 . . ?
C22 C21 C20 114.2(10) . . ?
C22 C21 H21A 108.7 . . ?
C20 C21 H21A 108.7 . . ?
C22 C21 H21B 108.7 . . ?
C20 C21 H21B 108.7 . . ?
H21A C21 H21B 107.6 . . ?
C21 C22 H22A 109.5 . . ?
C21 C22 H22B 109.5 . . ?
H22A C22 H22B 109.5 . . ?
C21 C22 H22C 109.5 . . ?
H22A C22 H22C 109.5 . . ?
H22B C22 H22C 109.5 . . ?

loop_
_geom_bond_atom_site_label_1
_geom_bond_atom_site_label_2
_geom_bond_distance
_geom_bond_site_symmetry_2
_geom_bond_publ_flag
Mo1 N1 1.715(7) . ?
Mo1 O7 1.929(4) . ?
Mo1 O4 1.929(5) 3_655 ?
Mo1 O6 1.965(5) . ?
Mo1 O5 2.018(4) . ?
Mo1 O1 2.220(5) . ?
Mo1 Mo1 3.1936(15) 3_655 ?
Mo2 O2 1.687(4) . ?
Mo2 O5 1.836(5) . ?
Mo2 O8 1.873(5) . ?
Mo2 O9 1.982(5) . ?
Mo2 O4 1.985(5) . ?
Mo2 O1 2.3421(7) . ?
Mo3 O3 1.691(5) . ?
Mo3 O9 1.876(5) . ?
Mo3 O6 1.897(5) 3_655 ?
Mo3 O10 1.927(3) . ?
Mo3 O8 1.967(5) 3_655 ?
Mo3 O1 2.382(5) . ?
O1 Mo1 2.220(5) 3_655 ?
O1 Mo2 2.3421(7) 3_655 ?
O1 Mo3 2.382(5) 3_655 ?
O4 Mo1 1.929(5) 3_655 ?
O6 Mo3 1.897(5) 3_655 ?
O7 Mo1 1.929(4) 3_655 ?
O8 Mo3 1.967(5) 3_655 ?
O10 Mo3 1.927(3) 3_655 ?
O11 C4 1.348(9) . ?
O11 H11 0.8200 . ?
N1 C1 1.391(10) . ?
N2 C11 1.462(13) 3 ?
N2 C11 1.462(13) . ?
N2 C7 1.528(13) . ?
N2 C7 1.528(13) 3 ?
N3 C15 1.489(10) 3_656 ?
N3 C15 1.489(10) . ?
N3 C19 1.524(10) . ?
N3 C19 1.524(10) 3_656 ?
C1 C6 1.385(11) . ?
C1 C2 1.388(10) . ?
C2 C3 1.404(11) . ?
C2 H2 0.9300 . ?
C3 C4 1.361(10) . ?
C3 H3 0.9300 . ?
C4 C5 1.387(10) . ?
C5 C6 1.368(11) . ?
C5 H5 0.9300 . ?
C6 H6 0.9300 . ?
C7 C8 1.576(13) . ?
C7 H7A 0.9700 . ?
C7 H7B 0.9700 . ?
C8 C9 1.500(11) . ?
C8 H8A 0.9700 . ?
C8 H8B 0.9700 . ?
C9 C10 1.521(11) . ?
C9 H9A 0.9700 . ?
C9 H9B 0.9700 . ?
C10 H10A 0.9600 . ?
C10 H10B 0.9600 . ?
C10 H10C 0.9600 . ?
C11 C12 1.553(14) . ?
C11 H11A 0.9700 . ?
C11 H11B 0.9700 . ?
C12 C13 1.449(13) . ?
C12 H12A 0.9700 . ?
C12 H12B 0.9700 . ?
C13 C14 1.477(12) . ?
C13 H13A 0.9700 . ?
C13 H13B 0.9700 . ?
C14 H14A 0.9600 . ?
C14 H14B 0.9600 . ?
C14 H14C 0.9600 . ?
C15 C16 1.584(11) . ?
C15 H15A 0.9700 . ?
C15 H15B 0.9700 . ?
C16 C17 1.451(11) . ?
C16 H16A 0.9700 . ?
C16 H16B 0.9700 . ?
C17 C18 1.471(12) . ?
C17 H17A 0.9700 . ?
C17 H17B 0.9700 . ?
C18 H18A 0.9600 . ?
C18 H18B 0.9600 . ?
C18 H18C 0.9600 . ?
C19 C20 1.535(11) . ?
C19 H19A 0.9700 . ?
C19 H19B 0.9700 . ?
C20 C21 1.577(12) . ?
C20 H20A 0.9700 . ?
C20 H20B 0.9700 . ?
C21 C22 1.455(11) . ?
C21 H21A 0.9700 . ?
C21 H21B 0.9700 . ?
C22 H22A 0.9600 . ?
C22 H22B 0.9600 . ?
C22 H22C 0.9600 . ?

loop_
_geom_hbond_atom_site_label_D
_geom_hbond_atom_site_label_H
_geom_hbond_atom_site_label_A
_geom_hbond_distance_DH
_geom_hbond_distance_HA
_geom_hbond_distance_DA
_geom_hbond_angle_DHA
_geom_hbond_site_symmetry_A
O11 H11 O4 0.82 1.86 2.610(6) 152.0 2_554
C5 H5 O11 0.93 2.60 3.434(11) 150.3 3
